data_7243078
loop_
_publ_author_name
'Liu, Yifei'
'Dong, Zhen'
'Yang, Rui'
'Li, Haiyan'
'Liu, Yaxin'
'Ye, Zhiwen'

_publ_section_title
;
 Imino-bridged N-rich energetic materials: C4H3N17 and their derivatives
 assembled from the powerful combination of four tetrazoles
;
_journal_issue 31
_journal_name_full CrystEngComm
_journal_page_first 5377
_journal_page_last 5384
_journal_paper_doi 10.1039/D1CE00674F
_journal_volume 23
_journal_year 2021
_chemical_formula_moiety 'C4 N17, 3(C H6 N3)'
_chemical_formula_sum 'C7 H18 N26'
_chemical_formula_weight 466.47
_space_group_crystal_system triclinic
_space_group_IT_number 2
_space_group_name_Hall '-P 1'
_space_group_name_H-M_alt 'P -1'
_atom_sites_solution_hydrogens geom
_audit_creation_method SHELXL-2018/3
_audit_update_record
;
2021-04-21 deposited with the CCDC.	2021-06-16 downloaded from the CCDC.
;
_cell_angle_alpha 70.681(5)
_cell_angle_beta 89.167(6)
_cell_angle_gamma 71.541(5)
_cell_formula_units_Z 2
_cell_length_a 7.2340(13)
_cell_length_b 10.5985(19)
_cell_length_c 13.966(3)
_cell_measurement_reflns_used 8539
_cell_measurement_temperature 296(2)
_cell_measurement_theta_max 27.71
_cell_measurement_theta_min 2.18
_cell_volume 953.6(3)
_computing_cell_refinement 'Bruker SAINT'
_computing_data_collection 'Bruker APEX3'
_computing_data_reduction 'Bruker SAINT'
_computing_molecular_graphics 'Bruker SHELXTL'
_computing_publication_material 'Bruker SHELXTL'
_computing_structure_refinement 'SHELXL-2018/3 (Sheldrick, 2018)'
_computing_structure_solution 'SHELXT 2014/5 (Sheldrick, 2014)'
_diffrn_ambient_temperature 296(2)
_diffrn_detector_area_resol_mean 10.42
_diffrn_measured_fraction_theta_full 0.992
_diffrn_measured_fraction_theta_max 0.981
_diffrn_measurement_device_type 'Bruker D8 QUEST PHOTON 100'
_diffrn_measurement_method '\f and \w scans'
_diffrn_radiation_type MoK\a
_diffrn_radiation_wavelength 0.71073
_diffrn_reflns_av_R_equivalents 0.0270
_diffrn_reflns_av_unetI/netI 0.0293
_diffrn_reflns_Laue_measured_fraction_full 0.992
_diffrn_reflns_Laue_measured_fraction_max 0.981
_diffrn_reflns_limit_h_max 9
_diffrn_reflns_limit_h_min -8
_diffrn_reflns_limit_k_max 13
_diffrn_reflns_limit_k_min -13
_diffrn_reflns_limit_l_max 18
_diffrn_reflns_limit_l_min -18
_diffrn_reflns_number 14916
_diffrn_reflns_point_group_measured_fraction_full 0.992
_diffrn_reflns_point_group_measured_fraction_max 0.981
_diffrn_reflns_theta_full 25.242
_diffrn_reflns_theta_max 27.948
_diffrn_reflns_theta_min 2.157
_diffrn_source.source 'Ius 2.0'
_diffrn_source.type microfocus

_exptl_absorpt_coefficient_mu 0.126
_exptl_absorpt_correction_T_max 0.7456
_exptl_absorpt_correction_T_min 0.6921
_exptl_absorpt_correction_type multi-scan
_exptl_absorpt_process_details sadabs
_exptl_crystal_colour colourless
_exptl_crystal_density_diffrn 1.625
_exptl_crystal_description block
_exptl_crystal_F_000 484
_exptl_crystal_size_max 0.220
_exptl_crystal_size_mid 0.200
_exptl_crystal_size_min 0.190
_refine_diff_density_max 0.259
_refine_diff_density_min -0.313
_refine_diff_density_rms 0.041
_refine_ls_extinction_method none
_refine_ls_goodness_of_fit_ref 1.030
_refine_ls_hydrogen_treatment constr
_refine_ls_matrix_type full
_refine_ls_number_parameters 298
_refine_ls_number_reflns 4501
_refine_ls_number_restraints 0
_refine_ls_restrained_S_all 1.030
_refine_ls_R_factor_all 0.0554
_refine_ls_R_factor_gt 0.0406
_refine_ls_shift/su_max 0.000
_refine_ls_shift/su_mean 0.000
_refine_ls_structure_factor_coef Fsqd
_refine_ls_weighting_details 'w=1/[\s^2^(Fo^2^)+(0.0499P)^2^+0.2487P] where P=(Fo^2^+2Fc^2^)/3'
_refine_ls_weighting_scheme calc
_refine_ls_wR_factor_gt 0.0971
_refine_ls_wR_factor_ref 0.1047
_reflns_Friedel_coverage 0.000
_reflns_number_gt 3621
_reflns_number_total 4501
_reflns_threshold_expression 'I > 2\s(I)'
_cod_data_source_file d1ce00674f2.cif
_cod_data_source_block LYF210420_a
_cod_depositor_comments 'Adding full bibliography for 7243073--7243078.cif.'
_cod_database_code 7243078
_shelx_shelxl_version_number 2018/3
_shelx_space_group_comment
;
The symmetry employed for this shelxl refinement is uniquely defined
by the following loop, which should always be used as a source of
symmetry information in preference to the above space-group names.
They are only intended as comments.
;
_shelx_estimated_absorpt_t_min 0.973
_shelx_estimated_absorpt_t_max 0.976

loop_
_space_group_symop_operation_xyz
'x, y, z'
'-x, -y, -z'

loop_
_atom_site_label
_atom_site_type_symbol
_atom_site_fract_x
_atom_site_fract_y
_atom_site_fract_z
_atom_site_U_iso_or_equiv
_atom_site_adp_type
_atom_site_occupancy
_atom_site_site_symmetry_order
_atom_site_calc_flag
_atom_site_refinement_flags_posn
_atom_site_refinement_flags_adp
_atom_site_refinement_flags_occupancy
_atom_site_disorder_assembly
_atom_site_disorder_group
C1 C 0.83108(18) 0.31029(13) 0.14228(9) 0.0267(3) Uani 1 1 d . . . . .
C2 C 0.70553(18) 0.55718(13) 0.00742(9) 0.0256(3) Uani 1 1 d . . . . .
C3 C 0.77835(19) 0.23599(13) 0.30906(9) 0.0273(3) Uani 1 1 d . . . . .
C4 C 0.75735(19) 0.35833(13) 0.44061(9) 0.0274(3) Uani 1 1 d . . . . .
N1 N 0.77621(16) 0.34337(11) 0.22504(8) 0.0295(2) Uani 1 1 d . . . . .
N2 N 0.93105(17) 0.18517(12) 0.13211(8) 0.0346(3) Uani 1 1 d . . . . .
N3 N 0.95998(19) 0.21301(12) 0.03206(9) 0.0390(3) Uani 1 1 d . . . . .
N4 N 0.88533(18) 0.34491(12) -0.02085(8) 0.0353(3) Uani 1 1 d . . . . .
N5 N 0.80091(16) 0.40987(11) 0.04623(7) 0.0272(2) Uani 1 1 d . . . . .
N6 N 0.7173(2) 0.63157(13) -0.08786(9) 0.0436(3) Uani 1 1 d . . . . .
N7 N 0.6101(2) 0.76521(13) -0.09668(10) 0.0459(3) Uani 1 1 d . . . . .
N8 N 0.5408(2) 0.76662(12) -0.01055(9) 0.0416(3) Uani 1 1 d . . . . .
N9 N 0.59902(19) 0.63365(12) 0.05855(9) 0.0382(3) Uani 1 1 d . . . . .
N10 N 0.78648(19) 0.10249(12) 0.32214(9) 0.0380(3) Uani 1 1 d . . . . .
N11 N 0.7719(2) 0.04095(13) 0.42229(9) 0.0453(3) Uani 1 1 d . . . . .
N12 N 0.7570(2) 0.12380(12) 0.47340(9) 0.0402(3) Uani 1 1 d . . . . .
N13 N 0.76227(17) 0.24853(11) 0.40429(8) 0.0295(2) Uani 1 1 d . . . . .
N14 N 0.7505(2) 0.34015(13) 0.53898(9) 0.0409(3) Uani 1 1 d . . . . .
N15 N 0.7485(2) 0.46548(14) 0.54389(10) 0.0449(3) Uani 1 1 d . . . . .
N16 N 0.7554(2) 0.55017(13) 0.45300(9) 0.0423(3) Uani 1 1 d . . . . .
N17 N 0.76258(19) 0.48431(12) 0.38437(9) 0.0369(3) Uani 1 1 d . . . . .
C5 C 0.31486(19) 0.84273(14) 0.20561(10) 0.0296(3) Uani 1 1 d . . . . .
N18 N 0.39667(18) 0.70378(12) 0.23233(9) 0.0387(3) Uani 1 1 d . . . . .
H18A H 0.456387 0.667355 0.189175 0.046 Uiso 1 1 calc R U . . .
H18B H 0.390142 0.649855 0.292846 0.046 Uiso 1 1 calc R U . . .
N19 N 0.32496(19) 0.92534(13) 0.11275(9) 0.0422(3) Uani 1 1 d . . . . .
H19A H 0.384709 0.888829 0.069649 0.051 Uiso 1 1 calc R U . . .
H19B H 0.271801 1.015700 0.095324 0.051 Uiso 1 1 calc R U . . .
N20 N 0.22239(18) 0.89945(13) 0.27210(9) 0.0381(3) Uani 1 1 d . . . . .
H20A H 0.169314 0.989834 0.254537 0.046 Uiso 1 1 calc R U . . .
H20B H 0.215664 0.845755 0.332666 0.046 Uiso 1 1 calc R U . . .
C6 C 0.8325(2) 0.80667(14) 0.20923(10) 0.0314(3) Uani 1 1 d . . . . .
N21 N 0.88290(19) 0.67628(13) 0.20786(9) 0.0391(3) Uani 1 1 d . . . . .
H21A H 0.932160 0.657724 0.155679 0.047 Uiso 1 1 calc R U . . .
H21B H 0.866490 0.609848 0.259147 0.047 Uiso 1 1 calc R U . . .
N22 N 0.8574(2) 0.90912(13) 0.13062(9) 0.0414(3) Uani 1 1 d . . . . .
H22A H 0.906613 0.890937 0.078314 0.050 Uiso 1 1 calc R U . . .
H22B H 0.824378 0.993987 0.131756 0.050 Uiso 1 1 calc R U . . .
N23 N 0.7552(2) 0.83595(15) 0.28900(10) 0.0471(3) Uani 1 1 d . . . . .
H23A H 0.737709 0.769891 0.340187 0.057 Uiso 1 1 calc R U . . .
H23B H 0.722516 0.921031 0.289664 0.057 Uiso 1 1 calc R U . . .
C7 C 0.7321(2) 0.74320(14) 0.64413(10) 0.0325(3) Uani 1 1 d . . . . .
N24 N 0.7621(2) 0.76384(14) 0.54769(9) 0.0479(3) Uani 1 1 d . . . . .
H24A H 0.779386 0.696057 0.524049 0.058 Uiso 1 1 calc R U . . .
H24B H 0.764521 0.845092 0.508376 0.058 Uiso 1 1 calc R U . . .
N25 N 0.7284(2) 0.61911(13) 0.70439(9) 0.0443(3) Uani 1 1 d . . . . .
H25A H 0.745596 0.551204 0.680886 0.053 Uiso 1 1 calc R U . . .
H25B H 0.708746 0.605833 0.767320 0.053 Uiso 1 1 calc R U . . .
N26 N 0.7073(2) 0.84857(13) 0.67982(10) 0.0449(3) Uani 1 1 d . . . . .
H26A H 0.688685 0.835852 0.742803 0.054 Uiso 1 1 calc R U . . .
H26B H 0.709929 0.929459 0.639939 0.054 Uiso 1 1 calc R U . . .

loop_
_atom_site_aniso_label
_atom_site_aniso_U_11
_atom_site_aniso_U_22
_atom_site_aniso_U_33
_atom_site_aniso_U_23
_atom_site_aniso_U_13
_atom_site_aniso_U_12
C1 0.0327(6) 0.0227(6) 0.0245(6) -0.0087(5) 0.0057(5) -0.0084(5)
C2 0.0317(6) 0.0236(6) 0.0214(6) -0.0084(5) 0.0041(5) -0.0082(5)
C3 0.0346(7) 0.0232(6) 0.0229(6) -0.0083(5) 0.0041(5) -0.0078(5)
C4 0.0354(7) 0.0236(6) 0.0223(6) -0.0075(5) 0.0059(5) -0.0090(5)
N1 0.0431(6) 0.0229(5) 0.0208(5) -0.0077(4) 0.0073(4) -0.0086(5)
N2 0.0461(7) 0.0253(6) 0.0288(6) -0.0112(5) 0.0103(5) -0.0052(5)
N3 0.0526(7) 0.0292(6) 0.0321(6) -0.0138(5) 0.0140(5) -0.0063(5)
N4 0.0491(7) 0.0294(6) 0.0273(6) -0.0151(5) 0.0130(5) -0.0074(5)
N5 0.0370(6) 0.0234(5) 0.0200(5) -0.0095(4) 0.0079(4) -0.0064(4)
N6 0.0649(8) 0.0284(6) 0.0267(6) -0.0048(5) 0.0128(6) -0.0066(6)
N7 0.0655(9) 0.0276(6) 0.0328(7) -0.0047(5) 0.0088(6) -0.0060(6)
N8 0.0554(8) 0.0257(6) 0.0339(6) -0.0078(5) 0.0068(6) -0.0031(5)
N9 0.0520(7) 0.0259(6) 0.0283(6) -0.0086(5) 0.0105(5) -0.0028(5)
N10 0.0621(8) 0.0263(6) 0.0287(6) -0.0091(5) 0.0083(5) -0.0192(6)
N11 0.0772(9) 0.0295(6) 0.0322(6) -0.0080(5) 0.0102(6) -0.0247(6)
N12 0.0664(8) 0.0267(6) 0.0267(6) -0.0036(5) 0.0088(6) -0.0205(6)
N13 0.0448(6) 0.0223(5) 0.0198(5) -0.0045(4) 0.0058(4) -0.0121(5)
N14 0.0676(8) 0.0361(7) 0.0244(6) -0.0126(5) 0.0116(6) -0.0223(6)
N15 0.0703(9) 0.0407(7) 0.0333(6) -0.0196(6) 0.0139(6) -0.0241(7)
N16 0.0641(8) 0.0330(6) 0.0357(7) -0.0170(5) 0.0122(6) -0.0187(6)
N17 0.0582(8) 0.0252(6) 0.0280(6) -0.0097(5) 0.0098(5) -0.0146(5)
C5 0.0326(7) 0.0260(6) 0.0275(6) -0.0082(5) 0.0025(5) -0.0072(5)
N18 0.0510(7) 0.0250(6) 0.0321(6) -0.0059(5) 0.0114(5) -0.0065(5)
N19 0.0595(8) 0.0254(6) 0.0300(6) -0.0063(5) 0.0121(6) -0.0023(5)
N20 0.0521(7) 0.0291(6) 0.0280(6) -0.0100(5) 0.0080(5) -0.0067(5)
C6 0.0390(7) 0.0327(7) 0.0269(6) -0.0113(6) 0.0040(5) -0.0166(6)
N21 0.0600(8) 0.0311(6) 0.0301(6) -0.0121(5) 0.0147(5) -0.0192(6)
N22 0.0618(8) 0.0303(6) 0.0351(6) -0.0119(5) 0.0135(6) -0.0190(6)
N23 0.0742(9) 0.0417(7) 0.0358(7) -0.0211(6) 0.0193(6) -0.0254(7)
C7 0.0402(7) 0.0301(7) 0.0293(7) -0.0112(6) 0.0050(5) -0.0135(6)
N24 0.0889(10) 0.0332(7) 0.0301(6) -0.0132(5) 0.0147(6) -0.0293(7)
N25 0.0743(9) 0.0329(7) 0.0311(6) -0.0124(5) 0.0162(6) -0.0240(6)
N26 0.0725(9) 0.0331(7) 0.0341(7) -0.0156(5) 0.0083(6) -0.0199(6)

loop_
_atom_type_symbol
_atom_type_description
_atom_type_scat_dispersion_real
_atom_type_scat_dispersion_imag
_atom_type_scat_source
C C 0.0033 0.0016 'International Tables Vol C Tables 4.2.6.8 and 6.1.1.4'
H H 0.0000 0.0000 'International Tables Vol C Tables 4.2.6.8 and 6.1.1.4'
N N 0.0061 0.0033 'International Tables Vol C Tables 4.2.6.8 and 6.1.1.4'

loop_
_geom_angle_atom_site_label_1
_geom_angle_atom_site_label_2
_geom_angle_atom_site_label_3
_geom_angle
_geom_angle_site_symmetry_1
_geom_angle_site_symmetry_3
_geom_angle_publ_flag
N1 C1 N2 130.96(12) . . ?
N1 C1 N5 122.99(11) . . ?
N2 C1 N5 105.94(10) . . ?
N9 C2 N6 113.82(12) . . ?
N9 C2 N5 125.50(11) . . ?
N6 C2 N5 120.68(11) . . ?
N1 C3 N10 131.08(11) . . ?
N1 C3 N13 122.90(11) . . ?
N10 C3 N13 105.96(11) . . ?
N17 C4 N14 113.73(12) . . ?
N17 C4 N13 125.45(11) . . ?
N14 C4 N13 120.80(12) . . ?
C3 N1 C1 116.34(11) . . ?
C1 N2 N3 106.59(11) . . ?
N4 N3 N2 112.47(10) . . ?
N3 N4 N5 105.77(10) . . ?
N4 N5 C1 109.21(10) . . ?
N4 N5 C2 117.66(10) . . ?
C1 N5 C2 133.13(10) . . ?
C2 N6 N7 103.60(11) . . ?
N8 N7 N6 109.48(11) . . ?
N7 N8 N9 109.91(11) . . ?
C2 N9 N8 103.18(11) . . ?
C3 N10 N11 106.38(11) . . ?
N12 N11 N10 113.06(11) . . ?
N11 N12 N13 105.45(11) . . ?
N12 N13 C3 109.13(10) . . ?
N12 N13 C4 117.86(10) . . ?
C3 N13 C4 132.97(11) . . ?
C4 N14 N15 103.54(11) . . ?
N16 N15 N14 109.46(11) . . ?
N15 N16 N17 110.06(12) . . ?
C4 N17 N16 103.20(11) . . ?
N19 C5 N18 119.94(12) . . ?
N19 C5 N20 119.88(12) . . ?
N18 C5 N20 120.18(12) . . ?
C5 N18 H18A 120.0 . . ?
C5 N18 H18B 120.0 . . ?
H18A N18 H18B 120.0 . . ?
C5 N19 H19A 120.0 . . ?
C5 N19 H19B 120.0 . . ?
H19A N19 H19B 120.0 . . ?
C5 N20 H20A 120.0 . . ?
C5 N20 H20B 120.0 . . ?
H20A N20 H20B 120.0 . . ?
N21 C6 N22 120.24(12) . . ?
N21 C6 N23 120.22(13) . . ?
N22 C6 N23 119.54(13) . . ?
C6 N21 H21A 120.0 . . ?
C6 N21 H21B 120.0 . . ?
H21A N21 H21B 120.0 . . ?
C6 N22 H22A 120.0 . . ?
C6 N22 H22B 120.0 . . ?
H22A N22 H22B 120.0 . . ?
C6 N23 H23A 120.0 . . ?
C6 N23 H23B 120.0 . . ?
H23A N23 H23B 120.0 . . ?
N25 C7 N24 120.13(13) . . ?
N25 C7 N26 120.53(13) . . ?
N24 C7 N26 119.34(13) . . ?
C7 N24 H24A 120.0 . . ?
C7 N24 H24B 120.0 . . ?
H24A N24 H24B 120.0 . . ?
C7 N25 H25A 120.0 . . ?
C7 N25 H25B 120.0 . . ?
H25A N25 H25B 120.0 . . ?
C7 N26 H26A 120.0 . . ?
C7 N26 H26B 120.0 . . ?
H26A N26 H26B 120.0 . . ?

loop_
_geom_bond_atom_site_label_1
_geom_bond_atom_site_label_2
_geom_bond_distance
_geom_bond_site_symmetry_2
_geom_bond_publ_flag
C1 N1 1.3354(15) . ?
C1 N2 1.3476(16) . ?
C1 N5 1.3735(16) . ?
C2 N9 1.3160(16) . ?
C2 N6 1.3208(17) . ?
C2 N5 1.4058(16) . ?
C3 N1 1.3334(16) . ?
C3 N10 1.3474(17) . ?
C3 N13 1.3794(16) . ?
C4 N17 1.3185(17) . ?
C4 N14 1.3250(16) . ?
C4 N13 1.4060(16) . ?
N2 N3 1.3569(16) . ?
N3 N4 1.2814(16) . ?
N4 N5 1.3669(14) . ?
N6 N7 1.3470(17) . ?
N7 N8 1.2992(17) . ?
N8 N9 1.3531(16) . ?
N10 N11 1.3522(17) . ?
N11 N12 1.2824(17) . ?
N12 N13 1.3666(15) . ?
N14 N15 1.3481(17) . ?
N15 N16 1.3008(18) . ?
N16 N17 1.3517(16) . ?
C5 N19 1.3192(17) . ?
C5 N18 1.3225(17) . ?
C5 N20 1.3295(16) . ?
N18 H18A 0.8600 . ?
N18 H18B 0.8600 . ?
N19 H19A 0.8600 . ?
N19 H19B 0.8600 . ?
N20 H20A 0.8600 . ?
N20 H20B 0.8600 . ?
C6 N21 1.3196(18) . ?
C6 N22 1.3215(17) . ?
C6 N23 1.3232(17) . ?
N21 H21A 0.8600 . ?
N21 H21B 0.8600 . ?
N22 H22A 0.8600 . ?
N22 H22B 0.8600 . ?
N23 H23A 0.8600 . ?
N23 H23B 0.8600 . ?
C7 N25 1.3145(18) . ?
C7 N24 1.3175(18) . ?
C7 N26 1.3292(17) . ?
N24 H24A 0.8600 . ?
N24 H24B 0.8600 . ?
N25 H25A 0.8600 . ?
N25 H25B 0.8600 . ?
N26 H26A 0.8600 . ?
N26 H26B 0.8600 . ?

loop_
_geom_hbond_atom_site_label_D
_geom_hbond_atom_site_label_H
_geom_hbond_atom_site_label_A
_geom_hbond_distance_DH
_geom_hbond_distance_HA
_geom_hbond_distance_DA
_geom_hbond_angle_DHA
_geom_hbond_site_symmetry_A
_geom_hbond_publ_flag
N18 H18A N9 0.86 2.16 2.9978(17) 164.8 . yes
N18 H18B N14 0.86 2.57 3.2838(17) 141.5 2_666 yes
N18 H18B N15 0.86 2.56 3.3879(18) 161.2 2_666 yes
N19 H19A N8 0.86 2.05 2.8997(17) 169.2 . yes
N19 H19B N3 0.86 2.47 3.2019(17) 143.7 1_465 yes
N20 H20A N2 0.86 2.38 3.0976(17) 141.2 1_465 yes
N20 H20A N26 0.86 2.57 3.1461(18) 125.4 2_676 yes
N20 H20B N14 0.86 2.13 2.9522(17) 160.5 2_666 yes
N21 H21A N4 0.86 2.29 3.1153(16) 161.8 2_765 yes
N21 H21B N17 0.86 2.11 2.9521(17) 166.3 . yes
N22 H22A N3 0.86 2.22 3.0592(17) 165.1 2_765 yes
N22 H22B N2 0.86 2.39 3.1420(17) 146.8 1_565 yes
N23 H23A N16 0.86 2.30 3.1347(19) 162.3 . yes
N23 H23B N10 0.86 2.29 3.0851(18) 152.9 1_565 yes
N23 H23B N11 0.86 2.65 3.3240(18) 135.8 1_565 yes
N24 H24A N15 0.86 2.45 3.2125(19) 148.4 . yes
N24 H24A N16 0.86 2.14 2.9886(17) 167.4 . yes
N24 H24B N11 0.86 2.04 2.9021(18) 176.7 1_565 yes
N25 H25A N15 0.86 2.37 3.1547(17) 151.6 . yes
N25 H25B N6 0.86 2.13 2.9465(18) 157.7 1_556 yes
N26 H26B N12 0.86 2.65 3.4667(18) 159.2 1_565 yes
N26 H26B N20 0.86 2.66 3.1461(18) 116.8 2_676 yes
N26 H26A N6 0.86 2.58 3.2842(18) 139.6 1_556 yes
N26 H26A N7 0.86 2.24 3.0860(19) 166.5 1_556 yes

loop_
_geom_torsion_atom_site_label_1
_geom_torsion_atom_site_label_2
_geom_torsion_atom_site_label_3
_geom_torsion_atom_site_label_4
_geom_torsion
_geom_torsion_site_symmetry_1
_geom_torsion_site_symmetry_2
_geom_torsion_site_symmetry_3
_geom_torsion_site_symmetry_4
_geom_torsion_publ_flag
N10 C3 N1 C1 -16.0(2) . . . . ?
N13 C3 N1 C1 167.28(12) . . . . ?
N2 C1 N1 C3 -17.4(2) . . . . ?
N5 C1 N1 C3 166.98(12) . . . . ?
N1 C1 N2 N3 -175.40(14) . . . . ?
N5 C1 N2 N3 0.81(14) . . . . ?
C1 N2 N3 N4 -0.37(16) . . . . ?
N2 N3 N4 N5 -0.25(16) . . . . ?
N3 N4 N5 C1 0.77(15) . . . . ?
N3 N4 N5 C2 -179.48(12) . . . . ?
N1 C1 N5 N4 175.60(12) . . . . ?
N2 C1 N5 N4 -0.99(14) . . . . ?
N1 C1 N5 C2 -4.1(2) . . . . ?
N2 C1 N5 C2 179.31(13) . . . . ?
N9 C2 N5 N4 172.12(12) . . . . ?
N6 C2 N5 N4 -7.67(19) . . . . ?
N9 C2 N5 C1 -8.2(2) . . . . ?
N6 C2 N5 C1 172.01(14) . . . . ?
N9 C2 N6 N7 0.25(17) . . . . ?
N5 C2 N6 N7 -179.93(12) . . . . ?
C2 N6 N7 N8 0.00(18) . . . . ?
N6 N7 N8 N9 -0.23(18) . . . . ?
N6 C2 N9 N8 -0.39(17) . . . . ?
N5 C2 N9 N8 179.81(13) . . . . ?
N7 N8 N9 C2 0.37(17) . . . . ?
N1 C3 N10 N11 -176.12(14) . . . . ?
N13 C3 N10 N11 1.02(15) . . . . ?
C3 N10 N11 N12 -0.54(18) . . . . ?
N10 N11 N12 N13 -0.20(18) . . . . ?
N11 N12 N13 C3 0.86(16) . . . . ?
N11 N12 N13 C4 -177.19(12) . . . . ?
N1 C3 N13 N12 176.26(12) . . . . ?
N10 C3 N13 N12 -1.18(15) . . . . ?
N1 C3 N13 C4 -6.1(2) . . . . ?
N10 C3 N13 C4 176.46(13) . . . . ?
N17 C4 N13 N12 179.56(13) . . . . ?
N14 C4 N13 N12 0.91(19) . . . . ?
N17 C4 N13 C3 2.1(2) . . . . ?
N14 C4 N13 C3 -176.56(14) . . . . ?
N17 C4 N14 N15 0.92(17) . . . . ?
N13 C4 N14 N15 179.71(12) . . . . ?
C4 N14 N15 N16 -0.47(17) . . . . ?
N14 N15 N16 N17 -0.10(18) . . . . ?
N14 C4 N17 N16 -0.97(17) . . . . ?
N13 C4 N17 N16 -179.70(13) . . . . ?
N15 N16 N17 C4 0.63(17) . . . . ?
